data_1548454
loop_
_publ_author_name
'Mondal, Arobendo'
'Gaultois, Michael W.'
'Pell, Andrew J.'
'Iannuzzi, Marcella'
'Grey, Clare P.'
'Hutter, J\"urg'
'Kaupp, Martin'

_publ_section_title
;
 Large-Scale Computation of Nuclear Magnetic Resonance Shifts for
 Paramagnetic Solids Using CP2K.
;
_journal_name_full 'Journal of chemical theory and computation'
_journal_paper_doi 10.1021/acs.jctc.7b00991
_journal_year 2017
_chemical_absolute_configuration syn
_chemical_formula_moiety 'C3 H5 O3 -, Li +'
_chemical_formula_sum 'C3 H5 Li O3'
_chemical_formula_weight 96.01
_space_group_crystal_system monoclinic
_space_group_IT_number 4
_space_group_name_Hall 'P 2yb'
_space_group_name_H-M_alt 'P 1 21 1'
_symmetry_space_group_name_Hall 'P 2yb'
_symmetry_space_group_name_H-M 'P 1 21 1'
_atom_sites_solution_hydrogens mixed
_audit_creation_method SHELXL-2014/7
_cell_angle_alpha 90
_cell_angle_beta 98.226(7)
_cell_angle_gamma 90
_cell_formula_units_Z 2
_cell_length_a 4.5412(4)
_cell_length_b 4.8838(4)
_cell_length_c 10.1982(10)
_cell_measurement_reflns_used 1681
_cell_measurement_temperature 180(2)
_cell_measurement_theta_max 66.76
_cell_measurement_theta_min 4.38
_cell_volume 223.85(3)
_computing_cell_refinement 'SAINT (Bruker, 2014)'
_computing_data_collection 'APEX2 (Bruker, 2014)'
_computing_data_reduction SAINT
_computing_molecular_graphics 'Mercury (Macrae et al., 2008)'
_computing_publication_material SHELXL
_computing_structure_refinement 'SHELXL (Sheldrick, 2015)'
_computing_structure_solution 'SHELXT (Sheldrick, 2015)'
_diffrn_ambient_temperature 180(2)
_diffrn_measured_fraction_theta_full 1.000
_diffrn_measured_fraction_theta_max 1.000
_diffrn_measurement_device_type 'Bruker D8-QUEST PHOTON-100'
_diffrn_measurement_method '\w and \f-scans'
_diffrn_radiation_type CuK\a
_diffrn_radiation_wavelength 1.54178
_diffrn_reflns_av_R_equivalents 0.0531
_diffrn_reflns_av_unetI/netI 0.0492
_diffrn_reflns_Laue_measured_fraction_full 1.000
_diffrn_reflns_Laue_measured_fraction_max 1.000
_diffrn_reflns_limit_h_max 5
_diffrn_reflns_limit_h_min -5
_diffrn_reflns_limit_k_max 5
_diffrn_reflns_limit_k_min -5
_diffrn_reflns_limit_l_max 12
_diffrn_reflns_limit_l_min -11
_diffrn_reflns_number 2423
_diffrn_reflns_point_group_measured_fraction_full 0.975
_diffrn_reflns_point_group_measured_fraction_max 0.975
_diffrn_reflns_theta_full 66.966
_diffrn_reflns_theta_max 66.966
_diffrn_reflns_theta_min 4.380
_diffrn_source 'Incoatec I\mS Cu microsource'
_exptl_absorpt_coefficient_mu 1.064
_exptl_absorpt_correction_T_max 0.7528
_exptl_absorpt_correction_T_min 0.5135
_exptl_absorpt_correction_type multi-scan
_exptl_absorpt_process_details 'SADABS (Bruker, 2014)'
_exptl_crystal_colour colourless
_exptl_crystal_density_diffrn 1.424
_exptl_crystal_description lath
_exptl_crystal_F_000 100
_exptl_crystal_size_max 0.300
_exptl_crystal_size_mid 0.080
_exptl_crystal_size_min 0.020
_refine_diff_density_max 0.172
_refine_diff_density_min -0.204
_refine_diff_density_rms 0.049
_refine_ls_abs_structure_details
;
Absolute structure assigned from known L-lactate material.
(S)-configuration at C2
;
_refine_ls_extinction_method none
_refine_ls_goodness_of_fit_ref 1.090
_refine_ls_hydrogen_treatment mixed
_refine_ls_matrix_type full
_refine_ls_number_parameters 69
_refine_ls_number_reflns 769
_refine_ls_number_restraints 1
_refine_ls_restrained_S_all 1.089
_refine_ls_R_factor_all 0.0533
_refine_ls_R_factor_gt 0.0444
_refine_ls_shift/su_max 0.000
_refine_ls_shift/su_mean 0.000
_refine_ls_structure_factor_coef Fsqd
_refine_ls_weighting_details 'w=1/[\s^2^(Fo^2^)+(0.0636P)^2^+0.0995P] where P=(Fo^2^+2Fc^2^)/3'
_refine_ls_weighting_scheme calc
_refine_ls_wR_factor_gt 0.1127
_refine_ls_wR_factor_ref 0.1206
_reflns_Friedel_coverage 0.720
_reflns_Friedel_fraction_full 0.942
_reflns_Friedel_fraction_max 0.942
_reflns_number_gt 686
_reflns_number_total 769
_reflns_threshold_expression 'I > 2\s(I)'
_cod_data_source_file ct7b00991_si_002.cif
_cod_data_source_block CG_B2_0003
_cod_database_code 1548454
_cambridge_user_name 'Michael Gaultois'
_cambridge_user_crsid mg757
_cambridge_supervisor_name 'Clare Grey'
_cambridge_supervisor_crsid cpg27
_cambridge_crystallographer_name 'Andrew Bond'
_cambridge_crystallographer_crsid adb29
_cambridge_sample_id 'MWG Li-lactate'
_cambridge_data_id CG_B2_0003
_ccdc_publ_extra_info
;
_cambridge_sample_id MWG Li-lactate
_cambridge_data_id CG_B2_0003
;
_shelx_space_group_comment
;
The symmetry employed for this shelxl refinement is uniquely defined
by the following loop, which should always be used as a source of
symmetry information in preference to the above space-group names.
They are only intended as comments.
;
_shelx_estimated_absorpt_t_min 0.741
_shelx_estimated_absorpt_t_max 0.979

loop_
_space_group_symop_operation_xyz
'x, y, z'
'-x, y+1/2, -z'

loop_
_atom_site_label
_atom_site_type_symbol
_atom_site_fract_x
_atom_site_fract_y
_atom_site_fract_z
_atom_site_U_iso_or_equiv
_atom_site_adp_type
_atom_site_occupancy
_atom_site_site_symmetry_order
_atom_site_calc_flag
_atom_site_refinement_flags_posn
_atom_site_refinement_flags_adp
Li1 Li 1.0453(16) 0.9427(15) 0.5882(7) 0.0241(15) Uani 1 1 d . .
O1 O 0.8069(6) 0.6784(5) 0.6656(3) 0.0277(8) Uani 1 1 d . .
H3 H 0.544(16) -0.076(14) 0.695(7) 0.06(2) Uiso 1 1 d . .
O2 O 0.8202(6) 0.2753(6) 0.5667(3) 0.0241(7) Uani 1 1 d . .
O3 O 0.4041(6) 0.0599(7) 0.7065(3) 0.0268(7) Uani 1 1 d . .
C1 C 0.7330(8) 0.4300(8) 0.6499(4) 0.0205(9) Uani 1 1 d . .
C2 C 0.5355(9) 0.3162(9) 0.7471(4) 0.0241(9) Uani 1 1 d . .
H2A H 0.3721 0.4507 0.7535 0.029 Uiso 1 1 calc R U
C3 C 0.7232(13) 0.2922(13) 0.8834(4) 0.0447(13) Uani 1 1 d . .
H3A H 0.5976 0.2300 0.9481 0.067 Uiso 1 1 calc R U
H3B H 0.8086 0.4714 0.9103 0.067 Uiso 1 1 calc R U
H3C H 0.8839 0.1600 0.8793 0.067 Uiso 1 1 calc R U

loop_
_atom_site_aniso_label
_atom_site_aniso_U_11
_atom_site_aniso_U_22
_atom_site_aniso_U_33
_atom_site_aniso_U_23
_atom_site_aniso_U_13
_atom_site_aniso_U_12
Li1 0.027(3) 0.014(3) 0.032(4) -0.001(3) 0.007(3) 0.001(3)
O1 0.0250(15) 0.0192(17) 0.0394(18) 0.0002(12) 0.0068(12) -0.0019(12)
O2 0.0257(15) 0.0181(16) 0.0293(15) 0.0014(14) 0.0061(11) 0.0024(12)
O3 0.0223(14) 0.0179(15) 0.0406(17) -0.0035(14) 0.0061(13) -0.0031(12)
C1 0.0144(17) 0.014(2) 0.032(2) 0.0017(17) -0.0006(15) 0.0014(16)
C2 0.023(2) 0.019(2) 0.031(2) -0.0031(18) 0.0069(16) -0.0020(17)
C3 0.056(3) 0.051(3) 0.028(2) -0.001(3) 0.007(2) -0.018(3)

loop_
_atom_type_symbol
_atom_type_description
_atom_type_scat_dispersion_real
_atom_type_scat_dispersion_imag
_atom_type_scat_source
C C 0.0181 0.0091 'International Tables Vol C Tables 4.2.6.8 and 6.1.1.4'
H H 0.0000 0.0000 'International Tables Vol C Tables 4.2.6.8 and 6.1.1.4'
O O 0.0492 0.0322 'International Tables Vol C Tables 4.2.6.8 and 6.1.1.4'
Li Li 0.0008 0.0003 'International Tables Vol C Tables 4.2.6.8 and 6.1.1.4'

loop_
_geom_angle_atom_site_label_1
_geom_angle_atom_site_label_2
_geom_angle_atom_site_label_3
_geom_angle
_geom_angle_site_symmetry_1
_geom_angle_site_symmetry_3
O2 Li1 O1 107.1(3) 1_565 .
O2 Li1 O2 119.1(4) 1_565 2_756
O1 Li1 O2 108.1(4) . 2_756
O2 Li1 O3 101.8(4) 1_565 1_665
O1 Li1 O3 114.1(4) . 1_665
O2 Li1 O3 106.9(3) 2_756 1_665
O2 Li1 Li1 38.96(13) 1_565 2_756
O1 Li1 Li1 138.4(5) . 2_756
O2 Li1 Li1 83.6(4) 2_756 2_756
O3 Li1 Li1 99.2(3) 1_665 2_756
C1 Li1 Li1 62.0(3) 2_756 2_756
O2 Li1 Li1 126.2(5) 1_565 2_746
O1 Li1 Li1 70.5(2) . 2_746
O2 Li1 Li1 38.1(2) 2_756 2_746
O3 Li1 Li1 129.0(4) 1_665 2_746
C1 Li1 Li1 59.6(3) 2_756 2_746
Li1 Li1 Li1 107.6(5) 2_756 2_746
C1 O1 Li1 138.4(4) . .
C1 O2 Li1 130.9(3) . 1_545
C1 O2 Li1 117.7(3) . 2_746
Li1 O2 Li1 103.0(2) 1_545 2_746
C2 O3 Li1 135.2(4) . 1_445
C2 O3 H3 113(4) . .
Li1 O3 H3 104(4) 1_445 .
O2 C1 O1 124.4(4) . .
O2 C1 C2 119.6(4) . .
O1 C1 C2 115.9(4) . .
O3 C2 C3 110.7(4) . .
O3 C2 C1 113.0(3) . .
C3 C2 C1 108.3(3) . .
O3 C2 H2A 108.2 . .
C3 C2 H2A 108.2 . .
C1 C2 H2A 108.2 . .
C2 C3 H3A 109.5 . .
C2 C3 H3B 109.5 . .
H3A C3 H3B 109.5 . .
C2 C3 H3C 109.5 . .
H3A C3 H3C 109.5 . .
H3B C3 H3C 109.5 . .

loop_
_geom_bond_atom_site_label_1
_geom_bond_atom_site_label_2
_geom_bond_distance
_geom_bond_site_symmetry_2
Li1 O2 1.915(8) 1_565
Li1 O1 1.925(8) .
Li1 O2 1.953(7) 2_756
Li1 O3 1.969(8) 1_665
Li1 Li1 3.026(9) 2_756
Li1 Li1 3.026(9) 2_746
O1 C1 1.262(5) .
O2 C1 1.243(5) .
O2 Li1 1.915(8) 1_545
O2 Li1 1.953(8) 2_746
O3 C2 1.422(6) .
O3 Li1 1.969(8) 1_445
O3 H3 0.94(7) .
C1 C2 1.533(5) .
C2 C3 1.528(7) .
C2 H2A 1.0000 .
C3 H3A 0.9800 .
C3 H3B 0.9800 .
C3 H3C 0.9800 .

loop_
_geom_hbond_atom_site_label_D
_geom_hbond_atom_site_label_H
_geom_hbond_atom_site_label_A
_geom_hbond_distance_DH
_geom_hbond_distance_HA
_geom_hbond_distance_DA
_geom_hbond_angle_DHA
_geom_hbond_site_symmetry_A
O3 H3 O1 0.94(7) 1.75(7) 2.685(4) 177(7) 1_545

loop_
_geom_torsion_atom_site_label_1
_geom_torsion_atom_site_label_2
_geom_torsion_atom_site_label_3
_geom_torsion_atom_site_label_4
_geom_torsion
_geom_torsion_site_symmetry_1
_geom_torsion_site_symmetry_4
Li1 O2 C1 O1 119.0(5) 1_545 .
Li1 O2 C1 O1 -23.2(6) 2_746 .
Li1 O2 C1 C2 -57.6(5) 1_545 .
Li1 O2 C1 C2 160.3(4) 2_746 .
Li1 O2 C1 Li1 142.1(4) 1_545 2_746
Li1 O1 C1 O2 1.5(7) . .
Li1 O1 C1 C2 178.2(4) . .
Li1 O1 C1 Li1 -12.7(6) . 2_746
Li1 O3 C2 C3 153.6(4) 1_445 .
Li1 O3 C2 C1 -84.8(5) 1_445 .
O2 C1 C2 O3 -16.9(5) . .
O1 C1 C2 O3 166.3(3) . .
O2 C1 C2 C3 106.1(5) . .
O1 C1 C2 C3 -70.7(5) . .
